data_7232789
loop_
_publ_author_name
'Imai, Tomomi'
'Niijima, Erina'
'Terada, Shumpei'
'Wzorek, Alicja'
'Soloshonok, Vadim A.'
'Hori, Akiko'
'Kitagawa, Osamu'

_publ_section_title
;
 Chirality-dependent halogen bonds in axially chiral quinazolin-4-one
 derivatives bearing ortho-halophenyl groups
;
_journal_issue 22
_journal_name_full CrystEngComm
_journal_page_first 3385
_journal_paper_doi 10.1039/C9CE00320G
_journal_volume 21
_journal_year 2019
_chemical_formula_moiety 'C15 H11 Cl N2 O'
_chemical_formula_sum 'C15 H11 Cl N2 O'
_chemical_formula_weight 270.71
_space_group_crystal_system monoclinic
_space_group_IT_number 14
_space_group_name_Hall '-P 2ybc'
_space_group_name_H-M_alt 'P 1 21/c 1'
_symmetry_space_group_name_Hall '-P 2ybc'
_symmetry_space_group_name_H-M 'P 1 21/c 1'
_atom_sites_solution_hydrogens geom
_audit_creation_method SHELXL-2016/6
_audit_update_record
;
2019-04-26 deposited with the CCDC.    2019-05-15 downloaded from the CCDC.
;
_cell_angle_alpha 90
_cell_angle_beta 98.051(6)
_cell_angle_gamma 90
_cell_formula_units_Z 4
_cell_length_a 17.616(3)
_cell_length_b 5.6004(10)
_cell_length_c 12.779(2)
_cell_measurement_reflns_used 122
_cell_measurement_temperature 100
_cell_measurement_theta_max 21.5920
_cell_measurement_theta_min 3.4772
_cell_volume 1248.3(4)
_computing_cell_refinement 'SAINT V8.38A (Bruker AXS Inc., 2017)'
_computing_data_collection 'Bruker Instrument Service vV6.2.6'
_computing_data_reduction 'SAINT V8.38A (Bruker AXS Inc., 2017)'
_computing_molecular_graphics 'shelXle (C.B. Huebschle, rev 833)'
_computing_structure_refinement 'SHELXL-2016/6 (Sheldrick, 2016)'
_computing_structure_solution 'SHELXT 2014/5 (Sheldrick, 2014)'
_diffrn_ambient_temperature 100
_diffrn_detector_area_resol_mean 7.3910
_diffrn_measured_fraction_theta_full 0.995
_diffrn_measured_fraction_theta_max 0.995
_diffrn_measurement_device_type 'Bruker D8 goniometer'
_diffrn_measurement_method '\f and \w scans'
_diffrn_radiation_type MoK\a
_diffrn_radiation_wavelength 0.71073
_diffrn_reflns_av_R_equivalents 0.0788
_diffrn_reflns_av_unetI/netI 0.0645
_diffrn_reflns_Laue_measured_fraction_full 0.995
_diffrn_reflns_Laue_measured_fraction_max 0.995
_diffrn_reflns_limit_h_max 20
_diffrn_reflns_limit_h_min -20
_diffrn_reflns_limit_k_max 6
_diffrn_reflns_limit_k_min -6
_diffrn_reflns_limit_l_max 14
_diffrn_reflns_limit_l_min -15
_diffrn_reflns_number 10023
_diffrn_reflns_point_group_measured_fraction_full 0.995
_diffrn_reflns_point_group_measured_fraction_max 0.995
_diffrn_reflns_theta_full 25.027
_diffrn_reflns_theta_max 25.027
_diffrn_reflns_theta_min 3.220
_exptl_absorpt_coefficient_mu 0.298
_exptl_absorpt_correction_T_max 0.99
_exptl_absorpt_correction_T_min 0.67
_exptl_absorpt_correction_type multi-scan
_exptl_absorpt_process_details
;
SADABS-2016/2 - Bruker AXS area detector scaling and absorption correction
;
_exptl_crystal_colour colorless
_exptl_crystal_density_diffrn 1.440
_exptl_crystal_density_meas ?
_exptl_crystal_density_method 'not measured'
_exptl_crystal_description block
_exptl_crystal_F_000 560
_exptl_crystal_size_max 0.187
_exptl_crystal_size_mid 0.073
_exptl_crystal_size_min 0.041
_refine_diff_density_max 0.252
_refine_diff_density_min -0.299
_refine_diff_density_rms 0.064
_refine_ls_extinction_method none
_refine_ls_goodness_of_fit_ref 1.107
_refine_ls_hydrogen_treatment constr
_refine_ls_matrix_type full
_refine_ls_number_parameters 173
_refine_ls_number_reflns 2194
_refine_ls_number_restraints 0
_refine_ls_restrained_S_all 1.107
_refine_ls_R_factor_all 0.0853
_refine_ls_R_factor_gt 0.0572
_refine_ls_shift/su_max 0.000
_refine_ls_shift/su_mean 0.000
_refine_ls_structure_factor_coef Fsqd
_refine_ls_weighting_details 'w=1/[\s^2^(Fo^2^)+(0.0389P)^2^+1.4960P] where P=(Fo^2^+2Fc^2^)/3'
_refine_ls_weighting_scheme calc
_refine_ls_wR_factor_gt 0.1196
_refine_ls_wR_factor_ref 0.1317
_reflns_Friedel_coverage 0.000
_reflns_number_gt 1623
_reflns_number_total 2194
_reflns_threshold_expression 'I > 2\s(I)'
_cod_data_source_file c9ce00320g2.cif
_cod_data_source_block P21c_a
_cod_depositor_comments
;
The following automatic conversions were performed:

'_exptl_absorpt_correction_type' value 'Multi-Scan' changed to
'multi-scan' according to
/home/data/users/saulius/crontab/automatic-downloads/rss-feeds/RSC/lib/dictionaries/cif_core.dic
dictionary named 'cif_core.dic' version 2.4.2 from 2011-04-26.

'_exptl_crystal_density_meas' value 'not measured' was changed to '?'
- the value is perceived as not measured.

Automatic conversion script
Id: cif_fix_values 4973 2017-02-22 13:04:09Z antanas 

 Adding full bibliography for 7232788--7232792.cif.
;
_cod_original_cell_volume 1248.2(4)
_cod_database_code 7232789
_shelx_shelxl_version_number 2016/6
_shelx_space_group_comment
;
The symmetry employed for this shelxl refinement is uniquely defined
by the following loop, which should always be used as a source of
symmetry information in preference to the above space-group names.
They are only intended as comments.
;
_shelx_estimated_absorpt_t_min 0.946
_shelx_estimated_absorpt_t_max 0.988

loop_
_space_group_symop_operation_xyz
'x, y, z'
'-x, y+1/2, -z+1/2'
'-x, -y, -z'
'x, -y-1/2, z-1/2'

loop_
_atom_site_label
_atom_site_type_symbol
_atom_site_fract_x
_atom_site_fract_y
_atom_site_fract_z
_atom_site_U_iso_or_equiv
_atom_site_adp_type
_atom_site_occupancy
_atom_site_site_symmetry_order
_atom_site_calc_flag
_atom_site_refinement_flags_posn
_atom_site_refinement_flags_adp
C1 C 0.2443(2) 0.4613(6) 0.7178(3) 0.0222(8) Uani 1 1 d . .
C2 C 0.17233(19) 0.3307(6) 0.7048(3) 0.0226(8) Uani 1 1 d . .
C3 C 0.1589(2) 0.1535(6) 0.7781(3) 0.0278(9) Uani 1 1 d . .
H3 H 0.195484 0.126099 0.838976 0.033 Uiso 1 1 calc R U
C4 C 0.0929(2) 0.0204(7) 0.7616(3) 0.0320(9) Uani 1 1 d . .
H4 H 0.083741 -0.099420 0.810915 0.038 Uiso 1 1 calc R U
C5 C 0.0393(2) 0.0612(7) 0.6721(3) 0.0292(9) Uani 1 1 d . .
H5 H -0.005731 -0.034126 0.660239 0.035 Uiso 1 1 calc R U
C6 C 0.0505(2) 0.2362(6) 0.6012(3) 0.0273(8) Uani 1 1 d . .
H6 H 0.013078 0.263064 0.541226 0.033 Uiso 1 1 calc R U
C7 C 0.1172(2) 0.3763(6) 0.6169(2) 0.0233(8) Uani 1 1 d . .
C8 C 0.1907(2) 0.6731(6) 0.5562(2) 0.0224(8) Uani 1 1 d . .
C9 C 0.2020(2) 0.8732(6) 0.4823(3) 0.0281(9) Uani 1 1 d . .
H9A H 0.153884 0.904061 0.435907 0.042 Uiso 1 1 calc R U
H9B H 0.241890 0.829214 0.439548 0.042 Uiso 1 1 calc R U
H9C H 0.217744 1.017254 0.523238 0.042 Uiso 1 1 calc R U
C10 C 0.32420(19) 0.7371(6) 0.6368(2) 0.0217(8) Uani 1 1 d . .
C11 C 0.3753(2) 0.6577(6) 0.5701(3) 0.0240(8) Uani 1 1 d . .
C12 C 0.4458(2) 0.7676(7) 0.5715(3) 0.0310(9) Uani 1 1 d . .
H12 H 0.480374 0.713878 0.525858 0.037 Uiso 1 1 calc R U
C13 C 0.4655(2) 0.9561(7) 0.6398(3) 0.0336(9) Uani 1 1 d . .
H13 H 0.513801 1.032176 0.640615 0.040 Uiso 1 1 calc R U
C14 C 0.4158(2) 1.0349(7) 0.7068(3) 0.0323(9) Uani 1 1 d . .
H14 H 0.429852 1.163785 0.753882 0.039 Uiso 1 1 calc R U
C15 C 0.3453(2) 0.9251(7) 0.7049(3) 0.0284(8) Uani 1 1 d . .
H15 H 0.311018 0.979228 0.750960 0.034 Uiso 1 1 calc R U
Cl1 Cl 0.34969(5) 0.42097(16) 0.48439(7) 0.0292(3) Uani 1 1 d . .
N1 N 0.12642(16) 0.5564(5) 0.5440(2) 0.0242(7) Uani 1 1 d . .
N2 N 0.25117(15) 0.6239(5) 0.6365(2) 0.0209(6) Uani 1 1 d . .
O1 O 0.29728(13) 0.4342(4) 0.79070(17) 0.0263(6) Uani 1 1 d . .

loop_
_atom_site_aniso_label
_atom_site_aniso_U_11
_atom_site_aniso_U_22
_atom_site_aniso_U_33
_atom_site_aniso_U_23
_atom_site_aniso_U_13
_atom_site_aniso_U_12
C1 0.032(2) 0.021(2) 0.0146(17) -0.0039(14) 0.0042(16) 0.0041(15)
C2 0.0269(19) 0.0222(19) 0.0195(17) -0.0010(14) 0.0059(15) 0.0049(15)
C3 0.032(2) 0.029(2) 0.0232(19) 0.0031(16) 0.0065(16) 0.0037(16)
C4 0.038(2) 0.026(2) 0.033(2) 0.0057(17) 0.0101(18) 0.0018(17)
C5 0.027(2) 0.029(2) 0.032(2) -0.0006(17) 0.0060(16) -0.0026(16)
C6 0.030(2) 0.029(2) 0.0236(18) -0.0013(16) 0.0038(16) 0.0032(16)
C7 0.030(2) 0.023(2) 0.0172(17) -0.0011(14) 0.0051(15) 0.0010(15)
C8 0.031(2) 0.0224(19) 0.0138(17) -0.0031(14) 0.0023(15) 0.0043(16)
C9 0.036(2) 0.027(2) 0.0201(18) 0.0030(15) 0.0008(16) 0.0013(16)
C10 0.0256(19) 0.0229(19) 0.0159(16) 0.0047(15) 0.0005(14) -0.0017(15)
C11 0.032(2) 0.021(2) 0.0185(18) 0.0029(14) 0.0014(15) 0.0001(15)
C12 0.033(2) 0.035(2) 0.0249(19) 0.0096(17) 0.0040(16) 0.0028(17)
C13 0.028(2) 0.035(2) 0.035(2) 0.0143(18) -0.0062(17) -0.0063(17)
C14 0.040(2) 0.027(2) 0.027(2) 0.0046(16) -0.0039(17) -0.0053(17)
C15 0.037(2) 0.025(2) 0.0227(19) -0.0007(16) 0.0005(16) 0.0005(17)
Cl1 0.0367(5) 0.0306(5) 0.0208(4) -0.0038(4) 0.0056(4) 0.0039(4)
N1 0.0309(17) 0.0230(17) 0.0191(15) 0.0009(12) 0.0049(13) 0.0021(13)
N2 0.0255(16) 0.0237(17) 0.0135(14) 0.0019(12) 0.0023(12) -0.0003(12)
O1 0.0319(14) 0.0294(14) 0.0165(12) 0.0025(11) -0.0001(11) -0.0012(11)

loop_
_atom_type_symbol
_atom_type_description
_atom_type_scat_dispersion_real
_atom_type_scat_dispersion_imag
_atom_type_scat_source
C C 0.0033 0.0016 'International Tables Vol C Tables 4.2.6.8 and 6.1.1.4'
H H 0.0000 0.0000 'International Tables Vol C Tables 4.2.6.8 and 6.1.1.4'
Cl Cl 0.1484 0.1585 'International Tables Vol C Tables 4.2.6.8 and 6.1.1.4'
N N 0.0061 0.0033 'International Tables Vol C Tables 4.2.6.8 and 6.1.1.4'
O O 0.0106 0.0060 'International Tables Vol C Tables 4.2.6.8 and 6.1.1.4'

loop_
_geom_angle_atom_site_label_1
_geom_angle_atom_site_label_2
_geom_angle_atom_site_label_3
_geom_angle
O1 C1 N2 120.4(3)
O1 C1 C2 125.5(3)
N2 C1 C2 114.0(3)
C7 C2 C3 120.0(3)
C7 C2 C1 119.7(3)
C3 C2 C1 120.3(3)
C4 C3 C2 119.9(3)
C4 C3 H3 120.1
C2 C3 H3 120.1
C3 C4 C5 119.9(3)
C3 C4 H4 120.0
C5 C4 H4 120.0
C6 C5 C4 121.0(3)
C6 C5 H5 119.5
C4 C5 H5 119.5
C5 C6 C7 120.1(3)
C5 C6 H6 119.9
C7 C6 H6 119.9
N1 C7 C2 122.2(3)
N1 C7 C6 118.8(3)
C2 C7 C6 119.0(3)
N1 C8 N2 123.4(3)
N1 C8 C9 119.6(3)
N2 C8 C9 117.0(3)
C8 C9 H9A 109.5
C8 C9 H9B 109.5
H9A C9 H9B 109.5
C8 C9 H9C 109.5
H9A C9 H9C 109.5
H9B C9 H9C 109.5
C15 C10 C11 119.2(3)
C15 C10 N2 120.0(3)
C11 C10 N2 120.8(3)
C12 C11 C10 120.3(3)
C12 C11 Cl1 120.0(3)
C10 C11 Cl1 119.7(3)
C13 C12 C11 119.6(3)
C13 C12 H12 120.2
C11 C12 H12 120.2
C14 C13 C12 120.7(3)
C14 C13 H13 119.7
C12 C13 H13 119.7
C13 C14 C15 119.6(4)
C13 C14 H14 120.2
C15 C14 H14 120.2
C14 C15 C10 120.7(3)
C14 C15 H15 119.6
C10 C15 H15 119.6
C8 N1 C7 117.7(3)
C8 N2 C1 122.4(3)
C8 N2 C10 120.4(3)
C1 N2 C10 117.2(3)

loop_
_geom_bond_atom_site_label_1
_geom_bond_atom_site_label_2
_geom_bond_distance
C1 O1 1.232(4)
C1 N2 1.400(4)
C1 C2 1.452(5)
C2 C7 1.402(5)
C2 C3 1.408(5)
C3 C4 1.372(5)
C3 H3 0.9500
C4 C5 1.397(5)
C4 H4 0.9500
C5 C6 1.368(5)
C5 H5 0.9500
C6 C7 1.404(5)
C6 H6 0.9500
C7 N1 1.397(4)
C8 N1 1.297(4)
C8 N2 1.399(4)
C8 C9 1.496(5)
C9 H9A 0.9800
C9 H9B 0.9800
C9 H9C 0.9800
C10 C15 1.384(5)
C10 C11 1.395(5)
C10 N2 1.434(4)
C11 C12 1.384(5)
C11 Cl1 1.739(4)
C12 C13 1.383(5)
C12 H12 0.9500
C13 C14 1.381(5)
C13 H13 0.9500
C14 C15 1.382(5)
C14 H14 0.9500
C15 H15 0.9500

loop_
_geom_torsion_atom_site_label_1
_geom_torsion_atom_site_label_2
_geom_torsion_atom_site_label_3
_geom_torsion_atom_site_label_4
_geom_torsion
O1 C1 C2 C7 -178.9(3)
N2 C1 C2 C7 -0.7(4)
O1 C1 C2 C3 -1.0(5)
N2 C1 C2 C3 177.1(3)
C7 C2 C3 C4 2.1(5)
C1 C2 C3 C4 -175.8(3)
C2 C3 C4 C5 0.0(5)
C3 C4 C5 C6 -1.5(5)
C4 C5 C6 C7 0.9(5)
C3 C2 C7 N1 177.5(3)
C1 C2 C7 N1 -4.7(5)
C3 C2 C7 C6 -2.6(5)
C1 C2 C7 C6 175.2(3)
C5 C6 C7 N1 -178.9(3)
C5 C6 C7 C2 1.2(5)
C15 C10 C11 C12 -0.7(5)
N2 C10 C11 C12 -179.7(3)
C15 C10 C11 Cl1 179.8(3)
N2 C10 C11 Cl1 0.8(4)
C10 C11 C12 C13 0.3(5)
Cl1 C11 C12 C13 179.9(3)
C11 C12 C13 C14 0.3(5)
C12 C13 C14 C15 -0.5(5)
C13 C14 C15 C10 0.1(5)
C11 C10 C15 C14 0.5(5)
N2 C10 C15 C14 179.5(3)
N2 C8 N1 C7 1.5(5)
C9 C8 N1 C7 -177.9(3)
C2 C7 N1 C8 4.4(5)
C6 C7 N1 C8 -175.5(3)
N1 C8 N2 C1 -7.2(5)
C9 C8 N2 C1 172.1(3)
N1 C8 N2 C10 171.4(3)
C9 C8 N2 C10 -9.2(4)
O1 C1 N2 C8 -175.4(3)
C2 C1 N2 C8 6.4(4)
O1 C1 N2 C10 5.9(4)
C2 C1 N2 C10 -172.3(3)
C15 C10 N2 C8 103.0(4)
C11 C10 N2 C8 -78.0(4)
C15 C10 N2 C1 -78.2(4)
C11 C10 N2 C1 100.8(4)
